data_4510258
loop_
_publ_author_name
'Yue, Cheng-Yang'
'Lei, Xiao-Wu'
'Liu, Rui-Qiu'
'Zhang, Hui-Ping'
'Zhai, Xiu-Rong'
'Li, Wen-Peng'
'Zhou, Meng'
'Zhao, Zhi-Fei'
'Ma, Yun-Xiang'
'Yang, Ya-Dong'

_publ_section_title
;
 Syntheses, Crystal Structures, and Photocatalytic Properties of a Series
 of Mercury Thioantimonates Directed by Transition Metal Complexes
;
_journal_issue 5
_journal_name_full 'Crystal Growth &amp; Design'
_journal_page_first 2411
_journal_paper_doi 10.1021/cg500153u
_journal_volume 14
_journal_year 2014
_chemical_formula_sum 'C6 H24 Co Hg2 N6 S6 Sb2'
_chemical_formula_weight 1076.36
_chemical_name_systematic
; 
 ? 
;
_space_group_IT_number 15
_symmetry_cell_setting monoclinic
_symmetry_space_group_name_Hall '-C 2yc'
_symmetry_space_group_name_H-M 'C 1 2/c 1'
_atom_sites_solution_hydrogens geom
_atom_sites_solution_primary direct
_atom_sites_solution_secondary difmap
_audit_creation_method SHELXL-97
_cell_angle_alpha 90.00
_cell_angle_beta 106.600(6)
_cell_angle_gamma 90.00
_cell_formula_units_Z 4
_cell_length_a 19.907(12)
_cell_length_b 7.773(5)
_cell_length_c 14.779(9)
_cell_measurement_temperature 296(2)
_cell_volume 2192(2)
_computing_cell_refinement 'APEX2 Software Suite (Bruker,2005)'
_computing_data_collection 'APEX2 Software Suite (Bruker,2005)'
_computing_data_reduction 'APEX2 Software Suite (Bruker,2005)'
_computing_structure_refinement 'SHELXL-97 (Sheldrick, 2008)'
_computing_structure_solution 'SHELXS-97 (Sheldrick, 2008)'
_diffrn_ambient_temperature 296(2)
_diffrn_measured_fraction_theta_full 0.987
_diffrn_measured_fraction_theta_max 0.987
_diffrn_measurement_device_type 'Bruker SMART CCD area detector'
_diffrn_measurement_method omega-scan
_diffrn_radiation_monochromator graphite
_diffrn_radiation_source 'fine-focus sealed tube'
_diffrn_radiation_type MoK\a
_diffrn_radiation_wavelength 0.71073
_diffrn_reflns_av_R_equivalents 0.0299
_diffrn_reflns_av_sigmaI/netI 0.0234
_diffrn_reflns_limit_h_max 25
_diffrn_reflns_limit_h_min -25
_diffrn_reflns_limit_k_max 10
_diffrn_reflns_limit_k_min -9
_diffrn_reflns_limit_l_max 19
_diffrn_reflns_limit_l_min -19
_diffrn_reflns_number 12260
_diffrn_reflns_theta_full 27.64
_diffrn_reflns_theta_max 27.64
_diffrn_reflns_theta_min 2.14
_exptl_absorpt_coefficient_mu 17.712
_exptl_absorpt_correction_T_max 0.3315
_exptl_absorpt_correction_T_min 0.2704
_exptl_absorpt_correction_type multi-scan
_exptl_crystal_colour yellow
_exptl_crystal_density_diffrn 3.262
_exptl_crystal_density_method 'not measured'
_exptl_crystal_description block
_exptl_crystal_F_000 1947
_exptl_crystal_size_max 0.10
_exptl_crystal_size_mid 0.08
_exptl_crystal_size_min 0.08
_refine_diff_density_max 1.839
_refine_diff_density_min -1.422
_refine_diff_density_rms 0.594
_refine_ls_extinction_coef 0.00124(6)
_refine_ls_extinction_expression Fc^*^=kFc[1+0.001xFc^2^\l^3^/sin(2\q)]^-1/4^
_refine_ls_extinction_method SHELXL
_refine_ls_goodness_of_fit_ref 1.098
_refine_ls_hydrogen_treatment constr
_refine_ls_matrix_type full
_refine_ls_number_parameters 106
_refine_ls_number_reflns 2512
_refine_ls_number_restraints 0
_refine_ls_restrained_S_all 1.098
_refine_ls_R_factor_all 0.0338
_refine_ls_R_factor_gt 0.0278
_refine_ls_shift/su_max 0.001
_refine_ls_shift/su_mean 0.000
_refine_ls_structure_factor_coef Fsqd
_refine_ls_weighting_details 'calc w=1/[\s^2^(Fo^2^)+(0.0543P)^2^+0.0000P] where P=(Fo^2^+2Fc^2^)/3'
_refine_ls_weighting_scheme calc
_refine_ls_wR_factor_gt 0.0702
_refine_ls_wR_factor_ref 0.0839
_reflns_number_gt 2312
_reflns_number_total 2512
_reflns_threshold_expression >2sigma(I)
_cod_data_source_file cg500153u_si_002.cif
_cod_data_source_block C6N6H24CoHg2Sb2S6
_cod_depositor_comments 'Adding full bibliography for 4510254--4510263.cif.'
_cod_original_sg_symbol_H-M C2/c
_cod_database_code 4510258

loop_
_symmetry_equiv_pos_as_xyz
'x, y, z'
'-x, y, -z+1/2'
'x+1/2, y+1/2, z'
'-x+1/2, y+1/2, -z+1/2'
'-x, -y, -z'
'x, -y, z-1/2'
'-x+1/2, -y+1/2, -z'
'x+1/2, -y+1/2, z-1/2'

loop_
_atom_site_label
_atom_site_type_symbol
_atom_site_fract_x
_atom_site_fract_y
_atom_site_fract_z
_atom_site_U_iso_or_equiv
_atom_site_adp_type
_atom_site_occupancy
_atom_site_symmetry_multiplicity
_atom_site_calc_flag
_atom_site_refinement_flags
Co1 Co 0.0000 0.13353(13) 0.2500 0.0219(2) Uani 1 2 d S
N1 N -0.0676(3) 0.1510(7) 0.3443(4) 0.0297(10) Uani 1 1 d .
H1C H -0.1041 0.2218 0.3199 0.036 Uiso 1 1 calc R
H1D H -0.0843 0.0466 0.3531 0.036 Uiso 1 1 calc R
N2 N 0.0597(2) 0.3152(6) 0.3502(3) 0.0258(10) Uani 1 1 d .
H2C H 0.0999 0.2663 0.3846 0.031 Uiso 1 1 calc R
H2D H 0.0706 0.4066 0.3197 0.031 Uiso 1 1 calc R
N3 N 0.0626(3) -0.0776(7) 0.3268(4) 0.0391(13) Uani 1 1 d .
H3C H 0.1018 -0.0917 0.3089 0.047 Uiso 1 1 calc R
H3D H 0.0747 -0.0580 0.3894 0.047 Uiso 1 1 calc R
C1 C -0.0227(3) 0.2197(7) 0.4336(4) 0.0270(12) Uani 1 1 d .
H1A H 0.0097 0.1315 0.4663 0.032 Uiso 1 1 calc R
H1B H -0.0511 0.2545 0.4738 0.032 Uiso 1 1 calc R
C2 C 0.0174(3) 0.3717(7) 0.4132(5) 0.0285(12) Uani 1 1 d .
H2A H -0.0148 0.4619 0.3828 0.034 Uiso 1 1 calc R
H2B H 0.0480 0.4171 0.4717 0.034 Uiso 1 1 calc R
C3 C 0.0173(4) -0.2298(9) 0.3024(6) 0.055(2) Uani 1 1 d .
H3A H -0.0181 -0.2271 0.3360 0.066 Uiso 1 1 calc R
H3B H 0.0450 -0.3335 0.3206 0.066 Uiso 1 1 calc R
Hg1 Hg 0.250380(13) 0.10389(3) 0.097202(16) 0.03482(12) Uani 1 1 d .
Sb1 Sb 0.265347(18) 0.12514(4) 0.35982(2) 0.02141(12) Uani 1 1 d .
S1 S 0.33673(9) 0.0821(3) 0.25347(11) 0.0431(4) Uani 1 1 d .
S3 S 0.18182(8) 0.38739(16) 0.03449(10) 0.0232(3) Uani 1 1 d .
S2 S 0.33419(8) 0.35641(19) 0.45014(11) 0.0313(3) Uani 1 1 d .

loop_
_atom_site_aniso_label
_atom_site_aniso_U_11
_atom_site_aniso_U_22
_atom_site_aniso_U_33
_atom_site_aniso_U_23
_atom_site_aniso_U_13
_atom_site_aniso_U_12
Co1 0.0246(5) 0.0168(5) 0.0249(5) 0.000 0.0081(4) 0.000
N1 0.028(2) 0.028(3) 0.035(3) 0.000(2) 0.012(2) -0.008(2)
N2 0.024(2) 0.026(3) 0.029(2) 0.0018(19) 0.0097(19) -0.0028(19)
N3 0.045(3) 0.034(3) 0.042(3) 0.013(2) 0.019(3) 0.011(2)
C1 0.025(3) 0.029(3) 0.030(3) 0.001(2) 0.013(2) 0.000(2)
C2 0.030(3) 0.021(3) 0.033(3) -0.005(2) 0.008(2) -0.001(2)
C3 0.074(5) 0.024(3) 0.088(6) 0.021(3) 0.057(5) 0.014(3)
Hg1 0.04192(19) 0.03435(18) 0.02521(16) 0.00446(8) 0.00478(11) -0.00992(10)
Sb1 0.0184(2) 0.0238(2) 0.0215(2) -0.00052(13) 0.00494(14) -0.00041(13)
S1 0.0293(8) 0.0807(13) 0.0204(7) 0.0030(7) 0.0087(6) 0.0118(8)
S3 0.0265(7) 0.0185(7) 0.0265(7) -0.0013(5) 0.0107(6) 0.0007(5)
S2 0.0291(7) 0.0200(7) 0.0375(8) -0.0018(6) -0.0025(6) 0.0016(6)

loop_
_atom_type_symbol
_atom_type_description
_atom_type_scat_dispersion_real
_atom_type_scat_dispersion_imag
_atom_type_scat_source
C C 0.0033 0.0016 'International Tables Vol C Tables 4.2.6.8 and 6.1.1.4'
H H 0.0000 0.0000 'International Tables Vol C Tables 4.2.6.8 and 6.1.1.4'
Co Co 0.3494 0.9721 'International Tables Vol C Tables 4.2.6.8 and 6.1.1.4'
Hg Hg -2.3894 9.2266 'International Tables Vol C Tables 4.2.6.8 and 6.1.1.4'
N N 0.0061 0.0033 'International Tables Vol C Tables 4.2.6.8 and 6.1.1.4'
S S 0.1246 0.1234 'International Tables Vol C Tables 4.2.6.8 and 6.1.1.4'
Sb Sb -0.5866 1.5461 'International Tables Vol C Tables 4.2.6.8 and 6.1.1.4'

loop_
_geom_angle_atom_site_label_1
_geom_angle_atom_site_label_2
_geom_angle_atom_site_label_3
_geom_angle
_geom_angle_site_symmetry_1
_geom_angle_site_symmetry_3
N2 Co1 N2 97.6(3) . 2
N2 Co1 N3 168.5(2) . 2
N2 Co1 N3 90.9(2) 2 2
N2 Co1 N3 90.9(2) . .
N2 Co1 N3 168.5(2) 2 .
N3 Co1 N3 81.9(3) 2 .
N2 Co1 N1 94.46(19) . 2
N2 Co1 N1 80.85(18) 2 2
N3 Co1 N1 94.5(2) 2 2
N3 Co1 N1 90.8(2) . 2
N2 Co1 N1 80.85(18) . .
N2 Co1 N1 94.46(19) 2 .
N3 Co1 N1 90.8(2) 2 .
N3 Co1 N1 94.5(2) . .
N1 Co1 N1 172.9(3) 2 .
C1 N1 Co1 105.4(3) . .
C1 N1 H1C 110.7 . .
Co1 N1 H1C 110.7 . .
C1 N1 H1D 110.7 . .
Co1 N1 H1D 110.7 . .
H1C N1 H1D 108.8 . .
C2 N2 Co1 109.0(3) . .
C2 N2 H2C 109.9 . .
Co1 N2 H2C 109.9 . .
C2 N2 H2D 109.9 . .
Co1 N2 H2D 109.9 . .
H2C N2 H2D 108.3 . .
C3 N3 Co1 105.1(4) . .
C3 N3 H3C 110.7 . .
Co1 N3 H3C 110.7 . .
C3 N3 H3D 110.7 . .
Co1 N3 H3D 110.7 . .
H3C N3 H3D 108.8 . .
N1 C1 C2 109.2(5) . .
N1 C1 H1A 109.8 . .
C2 C1 H1A 109.8 . .
N1 C1 H1B 109.8 . .
C2 C1 H1B 109.8 . .
H1A C1 H1B 108.3 . .
N2 C2 C1 108.7(4) . .
N2 C2 H2A 110.0 . .
C1 C2 H2A 110.0 . .
N2 C2 H2B 110.0 . .
C1 C2 H2B 110.0 . .
H2A C2 H2B 108.3 . .
N3 C3 C3 108.7(5) . 2
N3 C3 H3A 110.0 . .
C3 C3 H3A 110.0 2 .
N3 C3 H3B 110.0 . .
C3 C3 H3B 110.0 2 .
H3A C3 H3B 108.3 . .
S1 Hg1 S2 116.12(6) . 4_545
S1 Hg1 S3 122.97(6) . .
S2 Hg1 S3 107.75(7) 4_545 .
S1 Hg1 S3 108.86(7) . 7
S2 Hg1 S3 104.71(6) 4_545 7
S3 Hg1 S3 92.38(5) . 7
S1 Hg1 Hg1 128.69(5) . 7
S2 Hg1 Hg1 113.78(5) 4_545 7
S3 Hg1 Hg1 46.75(4) . 7
S3 Hg1 Hg1 45.64(4) 7 7
S2 Sb1 S1 96.65(7) . .
S2 Sb1 S3 97.83(7) . 4_545
S1 Sb1 S3 94.86(7) . 4_545
Sb1 S1 Hg1 102.56(8) . .
Sb1 S3 Hg1 108.86(7) 4 .
Sb1 S3 Hg1 103.36(6) 4 7
Hg1 S3 Hg1 87.62(5) . 7
Sb1 S2 Hg1 100.72(7) . 4

loop_
_geom_bond_atom_site_label_1
_geom_bond_atom_site_label_2
_geom_bond_distance
_geom_bond_site_symmetry_2
Co1 N2 2.143(5) .
Co1 N2 2.143(5) 2
Co1 N3 2.174(5) 2
Co1 N3 2.174(5) .
Co1 N1 2.201(5) 2
Co1 N1 2.201(5) .
N1 C1 1.468(7) .
N1 H1C 0.9000 .
N1 H1D 0.9000 .
N2 C2 1.489(7) .
N2 H2C 0.9000 .
N2 H2D 0.9000 .
N3 C3 1.468(9) .
N3 H3C 0.9000 .
N3 H3D 0.9000 .
C1 C2 1.504(8) .
C1 H1A 0.9700 .
C1 H1B 0.9700 .
C2 H2A 0.9700 .
C2 H2B 0.9700 .
C3 C3 1.505(16) 2
C3 H3A 0.9700 .
C3 H3B 0.9700 .
Hg1 S1 2.459(2) .
Hg1 S2 2.5202(19) 4_545
Hg1 S3 2.6182(18) .
Hg1 S3 2.6675(18) 7
Hg1 Hg1 3.6591(17) 7
Sb1 S2 2.4179(18) .
Sb1 S1 2.4243(19) .
Sb1 S3 2.4541(17) 4_545
S3 Sb1 2.4541(17) 4
S3 Hg1 2.6674(18) 7
S2 Hg1 2.5202(19) 4

loop_
_geom_hbond_atom_site_label_D
_geom_hbond_atom_site_label_H
_geom_hbond_atom_site_label_A
_geom_hbond_distance_DH
_geom_hbond_distance_HA
_geom_hbond_distance_DA
_geom_hbond_angle_DHA
_geom_hbond_site_symmetry_A
N1 H1D S2 0.90 2.86 3.641(5) 145.3 3_445
N2 H2C S2 0.90 2.60 3.375(5) 144.5 7_556
N2 H2D S1 0.90 2.75 3.564(5) 150.7 4
N3 H3D S2 0.90 2.99 3.766(7) 146.0 7_556

loop_
_geom_torsion_atom_site_label_1
_geom_torsion_atom_site_label_2
_geom_torsion_atom_site_label_3
_geom_torsion_atom_site_label_4
_geom_torsion
_geom_torsion_site_symmetry_1
_geom_torsion_site_symmetry_4
N2 Co1 N1 C1 -20.0(3) . .
N2 Co1 N1 C1 -117.0(4) 2 .
N3 Co1 N1 C1 152.1(4) 2 .
N3 Co1 N1 C1 70.1(4) . .
N1 Co1 N1 C1 -68.8(3) 2 .
N2 Co1 N2 C2 83.5(4) 2 .
N3 Co1 N2 C2 -53.6(11) 2 .
N3 Co1 N2 C2 -104.3(4) . .
N1 Co1 N2 C2 164.8(4) 2 .
N1 Co1 N2 C2 -9.8(4) . .
N2 Co1 N3 C3 155.3(4) . .
N2 Co1 N3 C3 -67.2(11) 2 .
N3 Co1 N3 C3 -15.8(3) 2 .
N1 Co1 N3 C3 -110.3(4) 2 .
N1 Co1 N3 C3 74.4(4) . .
Co1 N1 C1 C2 47.0(5) . .
Co1 N2 C2 C1 38.1(5) . .
N1 C1 C2 N2 -58.6(6) . .
Co1 N3 C3 C3 45.1(7) . 2
S2 Sb1 S1 Hg1 -126.44(7) . .
S3 Sb1 S1 Hg1 135.08(7) 4_545 .
S2 Hg1 S1 Sb1 -71.42(9) 4_545 .
S3 Hg1 S1 Sb1 64.87(9) . .
S3 Hg1 S1 Sb1 170.77(5) 7 .
Hg1 Hg1 S1 Sb1 123.07(6) 7 .
S1 Hg1 S3 Sb1 11.07(8) . 4
S2 Hg1 S3 Sb1 150.42(6) 4_545 4
S3 Hg1 S3 Sb1 -103.31(7) 7 4
Hg1 Hg1 S3 Sb1 -103.31(7) 7 4
S1 Hg1 S3 Hg1 114.38(7) . 7
S2 Hg1 S3 Hg1 -106.27(6) 4_545 7
S3 Hg1 S3 Hg1 0.0 7 7
S1 Sb1 S2 Hg1 112.45(7) . 4
S3 Sb1 S2 Hg1 -151.69(5) 4_545 4
